data_2241056
loop_
_publ_author_name
'Naik, Vasant S.'
'Yathirajan, Hemmige S.'
'Jasinski, Jerry P.'
'Smolenski, Victoria A.'
'Glidewell, Christopher'

_publ_section_title
;
 The crystal structures of six
 (2<i>E</i>)-3-aryl-1-(5-halogenothiophen-2-yl)prop-2-en-1-ones
;
_journal_coeditor_code SU5193
_journal_issue 9
_journal_name_full 'Acta Crystallographica Section E'
_journal_page_first 1093
_journal_page_last 1099
_journal_paper_doi 10.1107/S2056989015015534
_journal_volume 71
_journal_year 2015
_chemical_formula_iupac 'C13 H8 Br Cl O S'
_chemical_formula_moiety 'C13 H8 Br Cl O S'
_chemical_formula_sum 'C13 H8 Br Cl O S'
_chemical_formula_weight 327.60
_chemical_name_systematic
;
(2<i>E</i>)-1-(5-Chlorothiophen-2-yl)-3-(4-bromophenyl)prop-2-en-1-one
;
_space_group_crystal_system triclinic
_space_group_IT_number 2
_space_group_name_Hall '-P 1'
_space_group_name_H-M_alt 'P -1'
_symmetry_space_group_name_Hall '-P 1'
_symmetry_space_group_name_H-M 'P -1'
_atom_sites_solution_hydrogens geom
_audit_creation_method SHELXL-2014
_cell_angle_alpha 75.250(10)
_cell_angle_beta 81.446(8)
_cell_angle_gamma 70.281(12)
_cell_formula_units_Z 2
_cell_length_a 6.0152(8)
_cell_length_b 8.5691(12)
_cell_length_c 13.1824(9)
_cell_measurement_reflns_used 4058
_cell_measurement_temperature 173(2)
_cell_measurement_theta_max 32.826
_cell_measurement_theta_min 3.204
_cell_volume 617.08(14)
_computing_cell_refinement
;
CrysAlis PRO (Agilent, 2012)
;
_computing_data_collection
;
CrysAlis PRO (Agilent, 2012)
;
_computing_data_reduction
;
CrysAlis RED (Agilent, 2012)
;
_computing_molecular_graphics
;
PLATON (Spek, 2009)
;
_computing_publication_material 'SHELXL-2014 and PLATON'
_computing_structure_refinement
;
SHELXL-2014 (Sheldrick, 2015)
;
_computing_structure_solution
;
SHELXS-97 (Sheldrick, 2008)
;
_diffrn_ambient_temperature 173(2)
_diffrn_measured_fraction_theta_full 0.999
_diffrn_measured_fraction_theta_max 0.999
_diffrn_measurement_device_type 'Agilent Eos Gemini'
_diffrn_measurement_method '\w scans'
_diffrn_radiation_type MoK\a
_diffrn_radiation_wavelength 0.71073
_diffrn_reflns_av_R_equivalents 0.0262
_diffrn_reflns_limit_h_max 8
_diffrn_reflns_limit_h_min -8
_diffrn_reflns_limit_k_max 12
_diffrn_reflns_limit_k_min -10
_diffrn_reflns_limit_l_max 18
_diffrn_reflns_limit_l_min -18
_diffrn_reflns_number 6674
_diffrn_reflns_theta_full 25.242
_diffrn_reflns_theta_max 29.994
_diffrn_reflns_theta_min 3.204
_diffrn_standards_decay_% 0
_diffrn_standards_interval_count 0
_diffrn_standards_interval_time 0
_diffrn_standards_number 0
_exptl_absorpt_coefficient_mu 3.694
_exptl_absorpt_correction_T_max 0.514
_exptl_absorpt_correction_T_min 0.298
_exptl_absorpt_correction_type multi-scan
_exptl_absorpt_process_details
;
(CrysAlis RED; Agilent, 2012)
;
_exptl_crystal_colour colourless
_exptl_crystal_density_diffrn 1.763
_exptl_crystal_description needle
_exptl_crystal_F_000 324
_exptl_crystal_size_max 0.410
_exptl_crystal_size_mid 0.200
_exptl_crystal_size_min 0.180
_refine_diff_density_max 1.431
_refine_diff_density_min -0.525
_refine_ls_extinction_method none
_refine_ls_goodness_of_fit_ref 1.028
_refine_ls_hydrogen_treatment constr
_refine_ls_matrix_type full
_refine_ls_number_parameters 154
_refine_ls_number_reflns 3599
_refine_ls_number_restraints 0
_refine_ls_restrained_S_all 1.028
_refine_ls_R_factor_all 0.0604
_refine_ls_R_factor_gt 0.0420
_refine_ls_shift/su_max 0.000
_refine_ls_shift/su_mean 0.000
_refine_ls_structure_factor_coef Fsqd
_refine_ls_weighting_details 'w=1/[\s^2^(Fo^2^)+(0.0428P)^2^+0.3839P] where P=(Fo^2^+2Fc^2^)/3'
_refine_ls_weighting_scheme calc
_refine_ls_wR_factor_gt 0.0913
_refine_ls_wR_factor_ref 0.0998
_reflns_number_gt 2817
_reflns_number_total 3599
_reflns_threshold_expression 'I > 2\s(I)'
_cod_data_source_file su5193sup1.cif
_cod_data_source_block V
_cod_original_cell_volume 617.09(14)
_cod_database_code 2241056
_shelx_space_group_comment
;
The symmetry employed for this shelxl refinement is uniquely defined
by the following loop, which should always be used as a source of
symmetry information in preference to the above space-group names.
They are only intended as comments.
;
_shelx_estimated_absorpt_t_min 0.313
_shelx_estimated_absorpt_t_max 0.556
_shelxl_version_number 2.014

loop_
_space_group_symop_operation_xyz
'x, y, z'
'-x, -y, -z'

loop_
_atom_site_type_symbol
_atom_site_label
_atom_site_fract_x
_atom_site_fract_y
_atom_site_fract_z
_atom_site_U_iso_or_equiv
_atom_site_adp_type
_atom_site_calc_flag
_atom_site_occupancy
C C1 0.3079(5) 0.7031(4) 0.5481(2) 0.0219(5) Uani d 1
O O1 0.0931(3) 0.7382(3) 0.54196(16) 0.0316(5) Uani d 1
C C2 0.4552(5) 0.7932(4) 0.4740(2) 0.0233(5) Uani d 1
H H2 0.6221 0.7524 0.4781 0.028 Uiso calc 1
C C3 0.3594(5) 0.9316(4) 0.4008(2) 0.0235(5) Uani d 1
H H3 0.1914 0.9731 0.4024 0.028 Uiso calc 1
S S11 0.25627(12) 0.46020(9) 0.72271(5) 0.02442(15) Uani d 1
C C12 0.4287(5) 0.5637(3) 0.63199(19) 0.0209(5) Uani d 1
C C13 0.6614(5) 0.4996(4) 0.6548(2) 0.0230(5) Uani d 1
H H13 0.7821 0.5412 0.6141 0.028 Uiso calc 1
C C14 0.7041(5) 0.3649(4) 0.7453(2) 0.0234(5) Uani d 1
H H14 0.8555 0.3055 0.7719 0.028 Uiso calc 1
C C15 0.5014(5) 0.3316(3) 0.7890(2) 0.0228(5) Uani d 1
Cl Cl15 0.47267(14) 0.18017(10) 0.89894(5) 0.03458(18) Uani d 1
C C31 0.4883(5) 1.0255(3) 0.3183(2) 0.0215(5) Uani d 1
C C32 0.3621(5) 1.1691(3) 0.2476(2) 0.0236(5) Uani d 1
H H32 0.1943 1.2092 0.2575 0.028 Uiso calc 1
C C33 0.4754(5) 1.2549(4) 0.1632(2) 0.0250(5) Uani d 1
H H33 0.3868 1.3509 0.1151 0.030 Uiso calc 1
C C34 0.7182(5) 1.1974(4) 0.1513(2) 0.0247(6) Uani d 1
Br Br34 0.87986(6) 1.31203(4) 0.03812(2) 0.03776(12) Uani d 1
C C35 0.8519(5) 1.0562(4) 0.2200(2) 0.0268(6) Uani d 1
H H35 1.0197 1.0177 0.2099 0.032 Uiso calc 1
C C36 0.7356(5) 0.9725(4) 0.3037(2) 0.0255(6) Uani d 1
H H36 0.8255 0.8775 0.3519 0.031 Uiso calc 1

loop_
_atom_site_aniso_label
_atom_site_aniso_U_11
_atom_site_aniso_U_22
_atom_site_aniso_U_33
_atom_site_aniso_U_12
_atom_site_aniso_U_13
_atom_site_aniso_U_23
C1 0.0238(13) 0.0213(13) 0.0195(12) -0.0059(10) -0.0023(10) -0.0036(10)
O1 0.0206(10) 0.0337(12) 0.0348(11) -0.0058(9) -0.0044(8) 0.0004(9)
C2 0.0221(12) 0.0250(14) 0.0221(12) -0.0089(11) -0.0016(10) -0.0022(10)
C3 0.0238(13) 0.0227(14) 0.0232(12) -0.0067(11) -0.0019(10) -0.0043(10)
S11 0.0193(3) 0.0278(4) 0.0247(3) -0.0094(3) 0.0003(2) -0.0015(3)
C12 0.0232(13) 0.0203(13) 0.0196(11) -0.0090(10) -0.0011(10) -0.0023(9)
C13 0.0223(12) 0.0255(14) 0.0226(12) -0.0108(11) -0.0015(10) -0.0031(10)
C14 0.0216(12) 0.0241(14) 0.0231(12) -0.0054(11) -0.0050(10) -0.0029(10)
C15 0.0259(13) 0.0216(13) 0.0206(12) -0.0084(11) -0.0022(10) -0.0025(10)
Cl15 0.0439(4) 0.0324(4) 0.0251(3) -0.0175(3) -0.0011(3) 0.0046(3)
C31 0.0228(13) 0.0213(13) 0.0206(12) -0.0070(10) -0.0027(10) -0.0043(10)
C32 0.0227(13) 0.0203(14) 0.0237(12) -0.0013(10) -0.0050(10) -0.0035(10)
C33 0.0279(14) 0.0201(13) 0.0242(13) -0.0045(11) -0.0082(11) -0.0005(10)
C34 0.0307(14) 0.0243(14) 0.0206(12) -0.0133(12) -0.0031(10) -0.0005(10)
Br34 0.03904(19) 0.0438(2) 0.02867(17) -0.02171(15) -0.00236(12) 0.00715(13)
C35 0.0224(13) 0.0262(15) 0.0302(14) -0.0080(11) -0.0060(11) -0.0005(11)
C36 0.0217(13) 0.0247(14) 0.0259(13) -0.0054(11) -0.0061(10) 0.0018(10)

loop_
_atom_type_symbol
_atom_type_description
_atom_type_scat_dispersion_real
_atom_type_scat_dispersion_imag
_atom_type_scat_source
C C 0.0033 0.0016 'International Tables Vol C Tables 4.2.6.8 and 6.1.1.4'
H H 0.0000 0.0000 'International Tables Vol C Tables 4.2.6.8 and 6.1.1.4'
Br Br -0.2901 2.4595 'International Tables Vol C Tables 4.2.6.8 and 6.1.1.4'
Cl Cl 0.1484 0.1585 'International Tables Vol C Tables 4.2.6.8 and 6.1.1.4'
O O 0.0106 0.0060 'International Tables Vol C Tables 4.2.6.8 and 6.1.1.4'
S S 0.1246 0.1234 'International Tables Vol C Tables 4.2.6.8 and 6.1.1.4'

loop_
_geom_angle_atom_site_label_1
_geom_angle_atom_site_label_2
_geom_angle_atom_site_label_3
_geom_angle
O1 C1 C12 120.0(2)
O1 C1 C2 123.2(2)
C12 C1 C2 116.8(2)
C3 C2 C1 121.4(2)
C3 C2 H2 119.3
C1 C2 H2 119.3
C2 C3 C31 126.4(3)
C2 C3 H3 116.8
C31 C3 H3 116.8
C15 S11 C12 90.62(13)
C13 C12 C1 131.2(2)
C13 C12 S11 111.4(2)
C1 C12 S11 117.45(19)
C12 C13 C14 113.2(2)
C12 C13 H13 123.4
C14 C13 H13 123.4
C15 C14 C13 111.4(2)
C15 C14 H14 124.3
C13 C14 H14 124.3
C14 C15 Cl15 126.9(2)
C14 C15 S11 113.4(2)
Cl15 C15 S11 119.76(16)
C32 C31 C36 117.8(2)
C32 C31 C3 119.6(2)
C36 C31 C3 122.6(2)
C33 C32 C31 121.8(3)
C33 C32 H32 119.1
C31 C32 H32 119.1
C34 C33 C32 118.4(2)
C34 C33 H33 120.8
C32 C33 H33 120.8
C33 C34 C35 122.0(2)
C33 C34 Br34 119.8(2)
C35 C34 Br34 118.3(2)
C36 C35 C34 118.7(3)
C36 C35 H35 120.6
C34 C35 H35 120.6
C35 C36 C31 121.3(3)
C35 C36 H36 119.4
C31 C36 H36 119.4

loop_
_geom_bond_atom_site_label_1
_geom_bond_atom_site_label_2
_geom_bond_distance
C1 O1 1.234(3)
C1 C12 1.469(4)
C1 C2 1.469(4)
C2 C3 1.338(4)
C2 H2 0.9500
C3 C31 1.469(4)
C3 H3 0.9500
S11 C15 1.718(3)
S11 C12 1.733(3)
C12 C13 1.369(4)
C13 C14 1.418(4)
C13 H13 0.9500
C14 C15 1.357(4)
C14 H14 0.9500
C15 Cl15 1.712(3)
C31 C32 1.398(4)
C31 C36 1.400(4)
C32 C33 1.393(4)
C32 H32 0.9500
C33 C34 1.374(4)
C33 H33 0.9500
C34 C35 1.390(4)
C34 Br34 1.898(3)
C35 C36 1.388(4)
C35 H35 0.9500
C36 H36 0.9500

loop_
_geom_torsion_atom_site_label_1
_geom_torsion_atom_site_label_2
_geom_torsion_atom_site_label_3
_geom_torsion_atom_site_label_4
_geom_torsion
O1 C1 C2 C3 6.9(4)
C12 C1 C2 C3 -173.8(3)
C1 C2 C3 C31 -175.7(2)
O1 C1 C12 C13 179.2(3)
C2 C1 C12 C13 -0.1(4)
O1 C1 C12 S11 -2.7(4)
C2 C1 C12 S11 177.99(19)
C15 S11 C12 C13 -0.4(2)
C15 S11 C12 C1 -178.8(2)
C1 C12 C13 C14 178.7(3)
S11 C12 C13 C14 0.6(3)
C12 C13 C14 C15 -0.5(3)
C13 C14 C15 Cl15 -179.8(2)
C13 C14 C15 S11 0.1(3)
C12 S11 C15 C14 0.1(2)
C12 S11 C15 Cl15 -179.89(18)
C2 C3 C31 C32 -179.7(3)
C2 C3 C31 C36 3.6(4)
C36 C31 C32 C33 1.9(4)
C3 C31 C32 C33 -175.0(2)
C31 C32 C33 C34 -1.3(4)
C32 C33 C34 C35 0.7(4)
C32 C33 C34 Br34 -179.3(2)
C33 C34 C35 C36 -0.7(4)
Br34 C34 C35 C36 179.3(2)
C34 C35 C36 C31 1.4(4)
C32 C31 C36 C35 -2.0(4)
C3 C31 C36 C35 174.9(3)

_cod_database_fobs_code 2241056
